data_7122694
loop_
_publ_author_name
'Xie, Lihua'
'Dong, Shunxi'
'Zhang, Qian'
'Feng, Xiaoming'
'Liu, Xiaohua'

_publ_section_title
;
 Asymmetric construction of dihydrobenzofuran-2,5-dione derivatives via
 desymmetrization of p-quinols with azlactones
;
_journal_name_full 'Chemical Communications'
_journal_paper_doi 10.1039/C8CC08985J
_journal_year 2018
_chemical_absolute_configuration ad
_chemical_formula_moiety 'C H2 Cl2, C23 H21 N O4'
_chemical_formula_sum 'C24 H23 Cl2 N O4'
_chemical_formula_weight 460.33
_space_group_crystal_system triclinic
_space_group_IT_number 1
_space_group_name_Hall 'P 1'
_space_group_name_H-M_alt 'P 1'
_symmetry_space_group_name_Hall 'P 1'
_symmetry_space_group_name_H-M 'P 1'
_atom_sites_solution_hydrogens geom
_atom_sites_solution_primary direct
_audit_creation_date 2018-11-06
_audit_creation_method
;
Olex2 1.2
(compiled 2016.02.19 svn.r3266 for OlexSys, GUI svn.r5155)
;
_audit_update_record
;
2018-11-07 deposited with the CCDC.
2018-11-13 downloaded from the CCDC.
;
_cell_angle_alpha 75.516(4)
_cell_angle_beta 69.837(4)
_cell_angle_gamma 89.852(3)
_cell_formula_units_Z 2
_cell_length_a 9.4955(4)
_cell_length_b 11.2983(5)
_cell_length_c 11.3062(5)
_cell_measurement_reflns_used 9307
_cell_measurement_temperature 150.00(10)
_cell_measurement_theta_max 72.9890
_cell_measurement_theta_min 4.9630
_cell_volume 1097.76(9)
_computing_cell_refinement 'CrysAlisPro 1.171.38.46 (Rigaku OD, 2015)'
_computing_data_collection 'CrysAlisPro 1.171.38.46 (Rigaku OD, 2015)'
_computing_data_reduction 'CrysAlisPro 1.171.38.46 (Rigaku OD, 2015)'
_computing_molecular_graphics 'Olex2 (Dolomanov et al., 2009)'
_computing_publication_material 'Olex2 (Dolomanov et al., 2009)'
_computing_structure_refinement 'ShelXL (Sheldrick, 2015)'
_computing_structure_solution 'ShelXT (Sheldrick, 2015)'
_diffrn_ambient_environment N~2~
_diffrn_ambient_temperature 150.00(10)
_diffrn_detector 'CCD plate'
_diffrn_detector_area_resol_mean 15.9595
_diffrn_detector_type EosS2
_diffrn_measured_fraction_theta_full 0.999
_diffrn_measured_fraction_theta_max 0.986
_diffrn_measurement_details
;
List of Runs (angles in degrees, time in seconds):

  # Type    Start    End  Width  t~exp~   \w     \q     \k     \f   Frames
#--------------------------------------------------------------------------
  1  \w    -67.00  22.00   1.00    1.04    --    0.00 -68.00  30.57   89
  2  \w    -39.00  -4.00   1.00    1.04    --   16.00 128.00 131.67   35
  3  \w   -104.00 -20.00   1.00    1.04    --  -36.42 -57.00-120.00   84
  4  \w    -53.00  31.00   1.00    1.04    --  -36.42  57.00-180.00   84
  5  \w      1.00  75.00   1.00    1.04    --   36.42 -99.00 -90.00   74
  6  \w     23.00  90.00   1.00    1.04    --   36.42-125.00   0.00   67
  7  \w    -31.00  53.00   1.00    1.04    --   36.42 -57.00  30.00   84
  8  \w     23.00  90.00   1.00    1.04    --   36.42-125.00  30.00   67
  9  \w      1.00  75.00   1.00    1.04    --   36.42 -99.00 150.00   74
 10  \w      8.00  35.00   1.00    1.04    --   40.00  86.00  32.43   27
 11  \w      7.00  33.00   1.00    1.04    --   40.00  89.00-104.66   26
 12  \w      7.00  33.00   1.00    1.04    --   40.00  88.00 113.09   26
 13  \w     20.00  47.00   1.00    1.04    --   48.00  79.00-179.87   27
 14  \w     18.00  45.00   1.00    1.04    --   48.00  82.00 -38.76   27
 15  \w     26.00 119.00   1.00    1.04    --   52.00  75.00 102.58   93
 16  \w     26.00 119.00   1.00    1.04    --   52.00  76.00  -5.05   93
 17  \w     26.00 119.00   1.00    1.04    --   52.00  75.00 132.26   93
 18  \w     25.00 120.00   1.00    1.04    --   52.00  77.00-108.33   95
 19  \w     26.00 119.00   1.00    1.04    --   52.00  75.00-138.57   93
 20  \w     26.00 119.00   1.00    1.04    --   52.00  75.00 -71.70   93
 21  \w     26.00 119.00   1.00    1.04    --   52.00  75.00  47.94   93
 22  \w     31.00 123.00   1.00    1.04    --   56.00  74.00 146.65   92
 23  \w     31.00 123.00   1.00    1.04    --   56.00  73.00  76.00   92
 24  \w     33.00 128.00   1.00    1.04    --   60.00  77.00   9.16   95
 25  \w     82.00 176.00   1.00    4.17    --  108.71  77.00 -30.00   94
 26  \w     91.00 176.00   1.00    4.17    --  108.71  61.00  30.00   85
 27  \w     87.00 178.00   1.00    4.17    --  108.71  30.00 120.00   91
 28  \w     91.00 176.00   1.00    4.17    --  108.71  61.00 -90.00   85
 29  \w     39.00 109.00   1.00    4.17    --  108.71 -94.00 -30.00   70
 30  \w     91.00 176.00   1.00    4.17    --  108.71  61.00 -30.00   85
 31  \w     82.00 176.00   1.00    4.17    --  108.71  77.00  30.00   94
 32  \w     91.00 176.00   1.00    4.17    --  108.71  61.00 150.00   85
 33  \w     82.00 176.00   1.00    4.17    --  108.71  77.00 150.00   94
 34  \w     91.00 176.00   1.00    4.17    --  108.71  61.00-120.00   85
 35  \w     39.00 109.00   1.00    4.17    --  108.71 -94.00 150.00   70
 36  \w     82.00 176.00   1.00    4.17    --  108.71  77.00  90.00   94
 37  \w     91.00 176.00   1.00    4.17    --  108.71  61.00   0.00   85
 38  \w     82.00 176.00   1.00    4.17    --  108.71  77.00 -60.00   94
 39  \w     42.00 127.00   1.00    4.17    --  108.71 -61.00-180.00   85
 40  \w     82.00 176.00   1.00    4.17    --  108.71  77.00-180.00   94
 41  \w     42.00 127.00   1.00    4.17    --  108.71 -61.00   0.00   85
 42  \w     82.00 176.00   1.00    4.17    --  108.71  77.00-120.00   94
 43  \w     82.00 176.00   1.00    4.17    --  108.71  77.00-150.00   94
 44  \w     82.00 176.00   1.00    4.17    --  108.71  77.00   0.00   94
 45  \w     77.00 106.00   1.00    4.17    --  108.71-111.00 -90.00   29
 46  \w    137.00 163.00   1.00    4.17    --  108.71  77.00 -90.00   26
 47  \w     91.00 169.00   1.00    4.17    --  108.71  61.00  60.00   78
 48  \w     91.00 119.00   1.00    4.17    --  108.71  61.00 120.00   28
 49  \w     82.00 108.00   1.00    4.17    --  108.71  77.00 -90.00   26
 50  \w     91.00 150.00   1.00    4.17    --  108.71  61.00 -60.00   59
 51  \w     82.00 108.00   1.00    4.17    --  108.71  77.00  60.00   26
 52  \w     84.00 176.00   1.00    4.17    --  108.71  77.00 120.00   92
 53  \w     74.00 105.00   1.00    4.17    --  108.71 -94.00  60.00   31
 54  \w     91.00 116.00   1.00    4.17    --  108.71  61.00-150.00   25
;
_diffrn_measurement_device 'four-circle diffractometer'
_diffrn_measurement_device_type 'New Gemini, Dual, Cu at zero, EosS2'
_diffrn_measurement_method '\w scans'
_diffrn_orient_matrix_type 'CrysAlisPro convention (1999,Acta A55,543-557)'
_diffrn_orient_matrix_UB_11 -0.1680503000
_diffrn_orient_matrix_UB_12 -0.0007433000
_diffrn_orient_matrix_UB_13 0.0808970000
_diffrn_orient_matrix_UB_21 0.0413951000
_diffrn_orient_matrix_UB_22 0.0074438000
_diffrn_orient_matrix_UB_23 0.1184349000
_diffrn_orient_matrix_UB_31 0.0129469000
_diffrn_orient_matrix_UB_32 0.1412270000
_diffrn_orient_matrix_UB_33 -0.0458503000
_diffrn_radiation_monochromator graphite
_diffrn_radiation_probe x-ray
_diffrn_radiation_type CuK\a
_diffrn_radiation_wavelength 1.54184
_diffrn_reflns_av_R_equivalents 0.0580
_diffrn_reflns_av_unetI/netI 0.0576
_diffrn_reflns_Laue_measured_fraction_full 0.999
_diffrn_reflns_Laue_measured_fraction_max 0.986
_diffrn_reflns_limit_h_max 11
_diffrn_reflns_limit_h_min -11
_diffrn_reflns_limit_k_max 13
_diffrn_reflns_limit_k_min -12
_diffrn_reflns_limit_l_max 14
_diffrn_reflns_limit_l_min -13
_diffrn_reflns_number 22281
_diffrn_reflns_point_group_measured_fraction_full 0.903
_diffrn_reflns_point_group_measured_fraction_max 0.884
_diffrn_reflns_theta_full 67.684
_diffrn_reflns_theta_max 72.991
_diffrn_reflns_theta_min 4.058
_diffrn_source 'fine-focus sealed X-ray tube'
_diffrn_source_type 'Enhance (Cu) X-ray Source'
_exptl_absorpt_coefficient_mu 2.923
_exptl_absorpt_correction_T_max 1.00000
_exptl_absorpt_correction_T_min 0.05095
_exptl_absorpt_correction_type multi-scan
_exptl_absorpt_process_details
;
CrysAlisPro 1.171.38.46 (Rigaku Oxford Diffraction, 2015)
Empirical absorption correction using spherical harmonics,
 implemented in SCALE3 ABSPACK scaling algorithm.
;
_exptl_crystal_colour 'clear light colourless'
_exptl_crystal_colour_lustre clear
_exptl_crystal_colour_modifier light
_exptl_crystal_colour_primary colourless
_exptl_crystal_density_diffrn 1.393
_exptl_crystal_description needle
_exptl_crystal_F_000 480
_exptl_crystal_size_max 0.5
_exptl_crystal_size_mid 0.3
_exptl_crystal_size_min 0.2
_refine_diff_density_max 0.454
_refine_diff_density_min -0.411
_refine_diff_density_rms 0.076
_refine_ls_abs_structure_details
;
 Flack x determined using 3005 quotients [(I+)-(I-)]/[(I+)+(I-)]
 (Parsons, Flack and Wagner, Acta Cryst. B69 (2013) 249-259).
;
_refine_ls_abs_structure_Flack -0.002(11)
_refine_ls_extinction_method none
_refine_ls_goodness_of_fit_ref 1.060
_refine_ls_hydrogen_treatment constr
_refine_ls_matrix_type full
_refine_ls_number_parameters 561
_refine_ls_number_reflns 7754
_refine_ls_number_restraints 3
_refine_ls_restrained_S_all 1.060
_refine_ls_R_factor_all 0.0574
_refine_ls_R_factor_gt 0.0547
_refine_ls_shift/su_max 0.000
_refine_ls_shift/su_mean 0.000
_refine_ls_structure_factor_coef Fsqd
_refine_ls_weighting_details 'w=1/[\s^2^(Fo^2^)+(0.1008P)^2^+0.0567P] where P=(Fo^2^+2Fc^2^)/3'
_refine_ls_weighting_scheme calc
_refine_ls_wR_factor_gt 0.1360
_refine_ls_wR_factor_ref 0.1402
_reflns_Friedel_coverage 0.794
_reflns_Friedel_fraction_full 0.807
_reflns_Friedel_fraction_max 0.783
_reflns_number_gt 7442
_reflns_number_total 7754
_reflns_threshold_expression 'I > 2\s(I)'
_cod_data_source_file c8cc08985j2.cif
_cod_data_source_block fxm-xxx-150k
_cod_original_cell_volume 1097.76(8)
_cod_database_code 7122694
_shelx_space_group_comment
;
The symmetry employed for this shelxl refinement is uniquely defined
by the following loop, which should always be used as a source of
symmetry information in preference to the above space-group names.
They are only intended as comments.
;
_reflns_odcompleteness_completeness 99.97
_reflns_odcompleteness_iscentric 1
_reflns_odcompleteness_theta 66.97
_olex2_refinement_description
;
1. Fixed Uiso
 At 1.2 times of:
  All C(H) groups, All C(H,H) groups, All N(H) groups
 At 1.5 times of:
  All C(H,H,H) groups
2.a Ternary CH refined with riding coordinates:
 C00G(H00G), C00P(H00P)
2.b Secondary CH2 refined with riding coordinates:
 C015(H01A,H01B), C019(H01M,H01O), C01D(H01P,H01Q), C01F(H01E,H01F), C01P(H01Z,
 H), C01Q(H01Y,HA)
2.c Aromatic/amide H refined with riding coordinates:
 N00B(H00B), N00C(H00C), C00L(H00L), C00Q(H00Q), C00R(H00R), C00T(H00T),
 C00V(H00V), C00W(H00W), C00Y(H00Y), C00Z(H00Z), C010(H010), C012(H012),
 C013(H013), C016(H016), C017(H017), C018(H018), C01A(H01C), C01B(H01D),
 C01E(H01R), C01G(H01G), C01H(H01S), C01I(H01I), C01J(H01T), C01K(H01U),
 C01L(H01L), C01N(H01N)
2.d Idealised Me refined as rotating group:
 C01M(H01H,H01J,H01K), C01O(H01V,H01W,H01X)
;
_shelx_shelxl_version_number 2014/7
_olex2_date_sample_data_collection 2018-11-06
_olex2_submission_special_instructions 'No special instructions were received'
_oxdiff_exptl_absorpt_empirical_details
;
Empirical correction (ABSPACK) includes:
- Absorption correction using spherical harmonics
- Frame scaling
- Detector area scaling
;
_oxdiff_exptl_absorpt_empirical_full_max 13.439
_oxdiff_exptl_absorpt_empirical_full_min 0.606

loop_
_space_group_symop_operation_xyz
'x, y, z'

loop_
_atom_site_label
_atom_site_type_symbol
_atom_site_fract_x
_atom_site_fract_y
_atom_site_fract_z
_atom_site_U_iso_or_equiv
_atom_site_adp_type
_atom_site_occupancy
_atom_site_site_symmetry_order
_atom_site_calc_flag
_atom_site_refinement_flags_posn
Cl01 Cl 0.12390(12) 1.06838(12) 0.89425(11) 0.0377(3) Uani 1 1 d .
Cl02 Cl 0.85869(13) 0.78299(12) 0.10667(11) 0.0383(3) Uani 1 1 d .
Cl03 Cl 0.12251(14) 1.09801(17) 0.63114(12) 0.0511(4) Uani 1 1 d .
Cl04 Cl 0.88789(19) 0.6538(2) 0.35121(18) 0.0728(6) Uani 1 1 d .
O005 O 0.7167(3) -0.0689(3) 0.4714(3) 0.0209(6) Uani 1 1 d .
O006 O 0.2804(3) 0.4156(3) 0.5318(3) 0.0209(6) Uani 1 1 d .
O007 O 0.4749(3) -0.0982(3) 0.5978(3) 0.0231(6) Uani 1 1 d .
O008 O 0.5238(3) 0.4458(3) 0.4108(3) 0.0234(6) Uani 1 1 d .
O009 O 0.5212(4) 0.0127(3) 0.3306(3) 0.0269(6) Uani 1 1 d .
O00A O 0.4669(3) 0.4252(3) 0.6814(3) 0.0254(6) Uani 1 1 d .
N00B N 0.5305(3) 0.1734(3) 0.4129(3) 0.0177(6) Uani 1 1 d .
H00B H 0.5144 0.2492 0.4070 0.021 Uiso 1 1 calc R
N00C N 0.4662(3) 0.6268(3) 0.5932(3) 0.0181(7) Uani 1 1 d .
H00C H 0.4834 0.6998 0.5981 0.022 Uiso 1 1 calc R
O00D O 0.8621(5) 0.3828(4) 0.1493(3) 0.0390(8) Uani 1 1 d .
O00E O 0.1338(4) 0.7080(4) 0.8508(4) 0.0427(9) Uani 1 1 d .
C00F C 0.4889(4) 0.1168(4) 0.3361(4) 0.0201(8) Uani 1 1 d .
C00G C 0.2240(4) 0.6147(4) 0.5473(3) 0.0175(7) Uani 1 1 d .
H00G H 0.1960 0.6444 0.4700 0.021 Uiso 1 1 calc R
C00H C 0.4041(4) 0.1864(4) 0.2559(4) 0.0194(8) Uani 1 1 d .
C00I C 0.5838(4) -0.0286(4) 0.5284(4) 0.0185(7) Uani 1 1 d .
C00J C 0.5034(4) 0.5322(4) 0.6727(4) 0.0197(8) Uani 1 1 d .
C00K C 0.5909(4) 0.5609(4) 0.7521(3) 0.0187(8) Uani 1 1 d .
C00L C 0.5965(4) 0.4645(4) 0.8545(4) 0.0243(8) Uani 1 1 d .
H00L H 0.5451 0.3885 0.8718 0.029 Uiso 1 1 calc R
C00M C 0.4144(4) 0.4825(4) 0.4775(3) 0.0182(7) Uani 1 1 d .
C00N C 0.6014(4) 0.1125(4) 0.5054(3) 0.0161(7) Uani 1 1 d .
C00O C 0.5908(4) 0.1098(4) 0.7387(3) 0.0189(8) Uani 1 1 d .
C00P C 0.7747(4) 0.1391(4) 0.4533(3) 0.0178(7) Uani 1 1 d .
H00P H 0.8057 0.1300 0.5290 0.021 Uiso 1 1 calc R
C00Q C 0.3205(4) 0.8181(4) 0.2472(4) 0.0232(8) Uani 1 1 d .
H00Q H 0.2999 0.8701 0.3021 0.028 Uiso 1 1 calc R
C00R C 0.4433(4) 0.6477(4) 0.1809(4) 0.0240(8) Uani 1 1 d .
H00R H 0.5061 0.5855 0.1900 0.029 Uiso 1 1 calc R
C00S C 0.4134(4) 0.7255(4) 0.2633(3) 0.0174(7) Uani 1 1 d .
C00T C 0.5607(5) -0.0080(4) 0.8221(4) 0.0237(8) Uani 1 1 d .
H00T H 0.4972 -0.0653 0.8137 0.028 Uiso 1 1 calc R
C00U C 0.8322(4) 0.0333(4) 0.3927(4) 0.0213(8) Uani 1 1 d .
C00V C 0.3241(4) 0.2849(4) 0.2824(4) 0.0248(8) Uani 1 1 d .
H00V H 0.3225 0.3132 0.3533 0.030 Uiso 1 1 calc R
C00W C 0.6860(4) 0.1952(4) 0.7526(4) 0.0230(8) Uani 1 1 d .
H00W H 0.7067 0.2744 0.6976 0.028 Uiso 1 1 calc R
C00X C 0.1414(4) 0.6431(5) 0.7778(4) 0.0267(9) Uani 1 1 d .
C00Y C 0.6784(5) 0.4810(5) 0.9308(4) 0.0297(10) Uani 1 1 d .
H00Y H 0.6822 0.4163 0.9988 0.036 Uiso 1 1 calc R
C00Z C 0.6249(5) -0.0411(4) 0.9184(4) 0.0261(9) Uani 1 1 d .
H00Z H 0.6042 -0.1201 0.9740 0.031 Uiso 1 1 calc R
C010 C 0.7491(4) 0.6898(5) 0.8040(4) 0.0281(9) Uani 1 1 d .
H010 H 0.7998 0.7659 0.7875 0.034 Uiso 1 1 calc R
C011 C 0.1638(4) 0.4804(4) 0.6063(4) 0.0205(8) Uani 1 1 d .
C012 C 0.8568(5) 0.1712(5) 0.1758(4) 0.0274(9) Uani 1 1 d .
H012 H 0.8693 0.1801 0.0886 0.033 Uiso 1 1 calc R
C013 C 0.6683(4) 0.6737(4) 0.7261(4) 0.0234(8) Uani 1 1 d .
H013 H 0.6663 0.7382 0.6572 0.028 Uiso 1 1 calc R
C014 C 0.8507(4) 0.2827(5) 0.2221(4) 0.0244(8) Uani 1 1 d .
C015 C 0.5211(4) 0.1485(4) 0.6339(4) 0.0191(8) Uani 1 1 d .
H01A H 0.5190 0.2370 0.6132 0.023 Uiso 1 1 calc R
H01B H 0.4175 0.1126 0.6699 0.023 Uiso 1 1 calc R
C016 C 0.7545(5) 0.5943(5) 0.9051(4) 0.0307(11) Uani 1 1 d .
H016 H 0.8092 0.6059 0.9561 0.037 Uiso 1 1 calc R
C017 C 0.4050(4) 0.1443(4) 0.1489(4) 0.0244(9) Uani 1 1 d .
H017 H 0.4581 0.0778 0.1306 0.029 Uiso 1 1 calc R
C018 C 0.1242(5) 0.5093(5) 0.8257(4) 0.0306(10) Uani 1 1 d .
H018 H 0.1002 0.4745 0.9148 0.037 Uiso 1 1 calc R
C019 C 0.1603(4) 0.6976(4) 0.6369(4) 0.0230(8) Uani 1 1 d .
H01M H 0.2265 0.7730 0.6042 0.028 Uiso 1 1 calc R
H01O H 0.0630 0.7191 0.6324 0.028 Uiso 1 1 calc R
C01A C 0.2461(5) 0.3416(5) 0.2032(5) 0.0311(10) Uani 1 1 d .
H01C H 0.1922 0.4077 0.2214 0.037 Uiso 1 1 calc R
C01B C 0.7500(4) 0.1620(5) 0.8487(4) 0.0263(9) Uani 1 1 d .
H01D H 0.8132 0.2193 0.8576 0.032 Uiso 1 1 calc R
C01C C 0.3977(4) 0.6122(4) 0.4985(3) 0.0169(7) Uani 1 1 d .
C01D C 0.4809(4) 0.7112(4) 0.3697(4) 0.0186(8) Uani 1 1 d .
H01P H 0.4835 0.7896 0.3897 0.022 Uiso 1 1 calc R
H01Q H 0.5842 0.6917 0.3352 0.022 Uiso 1 1 calc R
C01E C 0.2572(5) 0.8351(5) 0.1504(4) 0.0274(9) Uani 1 1 d .
H01R H 0.1962 0.8985 0.1400 0.033 Uiso 1 1 calc R
C01F C 0.8368(4) 0.2665(4) 0.3624(4) 0.0219(8) Uani 1 1 d .
H01E H 0.7719 0.3258 0.3964 0.026 Uiso 1 1 calc R
H01F H 0.9356 0.2853 0.3641 0.026 Uiso 1 1 calc R
C01G C 0.8452(5) 0.0592(5) 0.2521(4) 0.0265(9) Uani 1 1 d .
H01G H 0.8451 -0.0070 0.2170 0.032 Uiso 1 1 calc R
C01H C 0.2864(5) 0.7562(5) 0.0691(4) 0.0302(10) Uani 1 1 d .
H01S H 0.2439 0.7659 0.0049 0.036 Uiso 1 1 calc R
C01I C 0.3270(5) 0.2014(5) 0.0708(4) 0.0348(11) Uani 1 1 d .
H01I H 0.3277 0.1733 0.0000 0.042 Uiso 1 1 calc R
C01J C 0.3790(5) 0.6636(5) 0.0850(4) 0.0287(9) Uani 1 1 d .
H01T H 0.3986 0.6110 0.0308 0.034 Uiso 1 1 calc R
C01K C 0.1409(5) 0.4351(5) 0.7491(4) 0.0282(9) Uani 1 1 d .
H01U H 0.1383 0.3512 0.7851 0.034 Uiso 1 1 calc R
C01L C 0.7201(4) 0.0449(5) 0.9307(4) 0.0260(9) Uani 1 1 d .
H01L H 0.7636 0.0232 0.9944 0.031 Uiso 1 1 calc R
C01M C 0.9799(5) -0.0088(5) 0.4065(5) 0.0315(10) Uani 1 1 d .
H01H H 0.9702 -0.0274 0.4967 0.047 Uiso 1 1 calc GR
H01J H 1.0595 0.0554 0.3559 0.047 Uiso 1 1 calc GR
H01K H 1.0029 -0.0808 0.3755 0.047 Uiso 1 1 calc GR
C01N C 0.2480(5) 0.3002(6) 0.0975(5) 0.0369(12) Uani 1 1 d .
H01N H 0.1961 0.3389 0.0444 0.044 Uiso 1 1 calc R
C01O C 0.0200(5) 0.4482(5) 0.5855(5) 0.0323(10) Uani 1 1 d .
H01V H 0.0366 0.4713 0.4937 0.048 Uiso 1 1 calc GR
H01W H -0.0596 0.4916 0.6297 0.048 Uiso 1 1 calc GR
H01X H -0.0077 0.3615 0.6200 0.048 Uiso 1 1 calc GR
C01P C 0.8978(7) 0.6444(6) 0.1943(7) 0.0497(14) Uani 1 1 d .
H01Z H 0.9978 0.6253 0.1468 0.060 Uiso 1 1 calc R
H H 0.8258 0.5788 0.2035 0.060 Uiso 1 1 calc R
C01Q C 0.1067(6) 0.9920(6) 0.7812(5) 0.0406(12) Uani 1 1 d .
H01Y H 0.0098 0.9439 0.8173 0.049 Uiso 1 1 calc R
HA H 0.1847 0.9362 0.7657 0.049 Uiso 1 1 calc R

loop_
_atom_site_aniso_label
_atom_site_aniso_U_11
_atom_site_aniso_U_22
_atom_site_aniso_U_33
_atom_site_aniso_U_23
_atom_site_aniso_U_13
_atom_site_aniso_U_12
Cl01 0.0390(5) 0.0458(8) 0.0308(5) -0.0117(5) -0.0143(4) 0.0011(5)
Cl02 0.0467(6) 0.0336(7) 0.0298(5) -0.0077(5) -0.0083(4) 0.0021(5)
Cl03 0.0426(6) 0.0796(12) 0.0347(6) -0.0137(6) -0.0192(5) 0.0040(6)
Cl04 0.0576(8) 0.0935(15) 0.0626(10) 0.0157(10) -0.0410(8) -0.0094(9)
O005 0.0273(12) 0.0154(15) 0.0216(12) -0.0047(11) -0.0106(10) 0.0048(11)
O006 0.0251(12) 0.0176(15) 0.0211(12) -0.0059(11) -0.0091(10) -0.0007(11)
O007 0.0268(13) 0.0185(16) 0.0236(13) -0.0013(11) -0.0116(10) -0.0021(11)
O008 0.0266(12) 0.0230(17) 0.0247(13) -0.0108(12) -0.0109(11) 0.0082(11)
O009 0.0415(15) 0.0194(17) 0.0328(15) -0.0124(13) -0.0254(13) 0.0089(13)
O00A 0.0368(14) 0.0157(16) 0.0318(14) -0.0059(12) -0.0223(12) 0.0029(12)
N00B 0.0235(14) 0.0151(18) 0.0179(13) -0.0044(13) -0.0115(12) 0.0037(12)
N00C 0.0228(14) 0.0176(18) 0.0184(14) -0.0060(13) -0.0119(12) 0.0016(12)
O00D 0.058(2) 0.030(2) 0.0227(15) 0.0029(14) -0.0133(14) 0.0021(17)
O00E 0.052(2) 0.051(3) 0.0335(17) -0.0258(18) -0.0150(15) 0.0101(18)
C00F 0.0219(16) 0.022(2) 0.0203(17) -0.0075(16) -0.0107(13) 0.0024(15)
C00G 0.0201(15) 0.019(2) 0.0129(15) -0.0009(14) -0.0074(12) 0.0017(14)
C00H 0.0190(15) 0.021(2) 0.0170(16) -0.0014(15) -0.0079(13) -0.0019(15)
C00I 0.0274(17) 0.016(2) 0.0169(16) -0.0026(15) -0.0148(14) 0.0022(15)
C00J 0.0203(15) 0.021(2) 0.0202(16) -0.0068(16) -0.0089(13) 0.0038(15)
C00K 0.0190(15) 0.023(2) 0.0170(16) -0.0080(16) -0.0085(13) 0.0056(14)
C00L 0.0257(17) 0.024(2) 0.0234(18) -0.0058(17) -0.0098(15) 0.0041(16)
C00M 0.0231(16) 0.020(2) 0.0150(15) -0.0042(14) -0.0113(13) 0.0041(15)
C00N 0.0211(15) 0.014(2) 0.0154(15) -0.0045(14) -0.0086(13) 0.0032(14)
C00O 0.0188(15) 0.022(2) 0.0143(16) -0.0056(15) -0.0041(12) 0.0039(14)
C00P 0.0199(15) 0.022(2) 0.0133(15) -0.0050(15) -0.0076(12) 0.0028(14)
C00Q 0.0244(17) 0.027(2) 0.0163(16) -0.0042(16) -0.0053(14) 0.0000(16)
C00R 0.0281(17) 0.025(2) 0.0162(16) -0.0049(16) -0.0049(14) 0.0014(16)
C00S 0.0179(14) 0.020(2) 0.0108(14) 0.0014(14) -0.0045(12) -0.0034(14)
C00T 0.0292(17) 0.023(2) 0.0174(17) -0.0019(16) -0.0094(14) -0.0017(16)
C00U 0.0217(16) 0.024(2) 0.0204(17) -0.0078(16) -0.0084(14) 0.0024(15)
C00V 0.0249(17) 0.025(2) 0.0284(19) -0.0071(18) -0.0141(15) 0.0026(16)
C00W 0.0278(17) 0.022(2) 0.0193(17) -0.0031(16) -0.0104(14) 0.0011(16)
C00X 0.0268(18) 0.039(3) 0.0194(18) -0.0124(19) -0.0111(14) 0.0100(18)
C00Y 0.037(2) 0.035(3) 0.0215(19) -0.0051(18) -0.0184(16) 0.0124(19)
C00Z 0.035(2) 0.023(2) 0.0178(17) 0.0003(17) -0.0102(15) 0.0030(17)
C010 0.0228(17) 0.034(3) 0.035(2) -0.018(2) -0.0128(16) 0.0044(17)
C011 0.0235(16) 0.019(2) 0.0171(17) -0.0017(15) -0.0073(13) -0.0015(15)
C012 0.036(2) 0.031(3) 0.0157(17) -0.0077(17) -0.0099(15) 0.0044(18)
C013 0.0265(17) 0.021(2) 0.0260(18) -0.0059(17) -0.0138(15) 0.0062(16)
C014 0.0272(18) 0.024(2) 0.0176(18) -0.0011(17) -0.0063(14) 0.0003(16)
C015 0.0199(15) 0.023(2) 0.0163(16) -0.0074(15) -0.0075(13) 0.0029(15)
C016 0.0255(18) 0.052(3) 0.028(2) -0.024(2) -0.0156(16) 0.0112(19)
C017 0.0267(17) 0.030(3) 0.0174(17) -0.0056(17) -0.0088(14) -0.0016(16)
C018 0.036(2) 0.038(3) 0.0127(17) 0.0009(18) -0.0083(15) 0.012(2)
C019 0.0228(16) 0.023(2) 0.0218(18) -0.0060(17) -0.0066(14) 0.0053(15)
C01A 0.0241(18) 0.025(3) 0.042(2) 0.000(2) -0.0155(17) 0.0025(17)
C01B 0.0248(17) 0.030(3) 0.0286(19) -0.0102(18) -0.0135(15) 0.0018(16)
C01C 0.0204(15) 0.017(2) 0.0171(16) -0.0039(14) -0.0114(13) 0.0048(14)
C01D 0.0215(15) 0.019(2) 0.0158(16) -0.0027(15) -0.0088(13) -0.0008(14)
C01E 0.0250(17) 0.031(3) 0.0236(18) -0.0005(17) -0.0103(15) 0.0028(17)
C01F 0.0241(16) 0.022(2) 0.0193(18) -0.0044(16) -0.0076(14) -0.0020(15)
C01G 0.0328(19) 0.030(3) 0.0201(18) -0.0142(18) -0.0083(15) 0.0044(17)
C01H 0.0299(18) 0.044(3) 0.0167(17) -0.0031(18) -0.0122(14) -0.0054(19)
C01I 0.038(2) 0.046(3) 0.0217(19) -0.004(2) -0.0158(17) -0.006(2)
C01J 0.038(2) 0.030(3) 0.0182(17) -0.0079(17) -0.0097(16) -0.0041(18)
C01K 0.033(2) 0.021(2) 0.023(2) 0.0028(17) -0.0065(16) 0.0044(18)
C01L 0.0283(18) 0.035(3) 0.0194(18) -0.0076(17) -0.0137(15) 0.0079(18)
C01M 0.0250(18) 0.040(3) 0.033(2) -0.014(2) -0.0114(16) 0.0099(18)
C01N 0.032(2) 0.047(3) 0.029(2) 0.012(2) -0.0229(17) -0.003(2)
C01O 0.0261(18) 0.029(3) 0.041(2) -0.005(2) -0.0142(17) -0.0027(18)
C01P 0.044(3) 0.033(3) 0.068(4) -0.011(3) -0.016(3) 0.006(2)
C01Q 0.049(3) 0.032(3) 0.038(2) -0.012(2) -0.009(2) -0.005(2)

loop_
_atom_type_symbol
_atom_type_description
_atom_type_scat_dispersion_real
_atom_type_scat_dispersion_imag
_atom_type_scat_source
C C 0.0181 0.0091 'International Tables Vol C Tables 4.2.6.8 and 6.1.1.4'
H H 0.0000 0.0000 'International Tables Vol C Tables 4.2.6.8 and 6.1.1.4'
Cl Cl 0.3639 0.7018 'International Tables Vol C Tables 4.2.6.8 and 6.1.1.4'
N N 0.0311 0.0180 'International Tables Vol C Tables 4.2.6.8 and 6.1.1.4'
O O 0.0492 0.0322 'International Tables Vol C Tables 4.2.6.8 and 6.1.1.4'

loop_
_geom_angle_atom_site_label_1
_geom_angle_atom_site_label_2
_geom_angle_atom_site_label_3
_geom_angle
C00I O005 C00U 111.4(3)
C00M O006 C011 111.6(3)
C00F N00B H00B 118.2
C00F N00B C00N 123.5(4)
C00N N00B H00B 118.2
C00J N00C H00C 118.2
C00J N00C C01C 123.6(3)
C01C N00C H00C 118.2
O009 C00F N00B 121.5(4)
O009 C00F C00H 120.8(3)
N00B C00F C00H 117.7(4)
C011 C00G H00G 107.2
C011 C00G C019 114.7(3)
C011 C00G C01C 104.3(3)
C019 C00G H00G 107.2
C019 C00G C01C 115.7(3)
C01C C00G H00G 107.2
C00V C00H C00F 124.6(4)
C00V C00H C017 119.4(4)
C017 C00H C00F 116.0(4)
O005 C00I C00N 110.3(3)
O007 C00I O005 121.7(4)
O007 C00I C00N 127.6(4)
O00A C00J N00C 121.6(3)
O00A C00J C00K 120.4(4)
N00C C00J C00K 118.0(4)
C00L C00K C00J 116.2(4)
C013 C00K C00J 124.1(4)
C013 C00K C00L 119.6(4)
C00K C00L H00L 119.8
C00Y C00L C00K 120.4(4)
C00Y C00L H00L 119.8
O006 C00M C01C 110.4(3)
O008 C00M O006 121.7(4)
O008 C00M C01C 127.4(4)
N00B C00N C00I 110.4(3)
N00B C00N C00P 113.9(3)
N00B C00N C015 106.6(3)
C00P C00N C00I 101.5(3)
C015 C00N C00I 110.7(3)
C015 C00N C00P 113.7(3)
C00T C00O C00W 119.1(4)
C00T C00O C015 121.7(4)
C00W C00O C015 119.2(4)
C00N C00P H00P 107.5
C00U C00P C00N 103.8(3)
C00U C00P H00P 107.5
C01F C00P C00N 115.8(3)
C01F C00P H00P 107.5
C01F C00P C00U 114.4(3)
C00S C00Q H00Q 119.3
C00S C00Q C01E 121.3(4)
C01E C00Q H00Q 119.3
C00S C00R H00R 120.1
C01J C00R H00R 120.1
C01J C00R C00S 119.9(4)
C00Q C00S C00R 119.0(4)
C00Q C00S C01D 119.4(3)
C00R C00S C01D 121.6(4)
C00O C00T H00T 119.7
C00O C00T C00Z 120.7(4)
C00Z C00T H00T 119.7
O005 C00U C00P 103.7(3)
O005 C00U C01G 109.2(3)
O005 C00U C01M 106.4(4)
C01G C00U C00P 113.2(4)
C01G C00U C01M 109.7(3)
C01M C00U C00P 114.1(3)
C00H C00V H00V 120.0
C00H C00V C01A 120.0(4)
C01A C00V H00V 120.0
C00O C00W H00W 119.9
C01B C00W C00O 120.2(4)
C01B C00W H00W 119.9
O00E C00X C018 121.1(4)
O00E C00X C019 121.2(5)
C018 C00X C019 117.5(4)
C00L C00Y H00Y 120.2
C016 C00Y C00L 119.6(4)
C016 C00Y H00Y 120.2
C00T C00Z H00Z 120.2
C01L C00Z C00T 119.6(4)
C01L C00Z H00Z 120.2
C013 C010 H010 119.7
C016 C010 H010 119.7
C016 C010 C013 120.6(4)
O006 C011 C00G 103.9(3)
O006 C011 C01K 109.6(3)
O006 C011 C01O 106.2(3)
C00G C011 C01O 114.0(4)
C01K C011 C00G 113.5(3)
C01K C011 C01O 109.2(3)
C014 C012 H012 118.4
C01G C012 H012 118.4
C01G C012 C014 123.2(4)
C00K C013 C010 119.6(4)
C00K C013 H013 120.2
C010 C013 H013 120.2
O00D C014 C012 121.0(4)
O00D C014 C01F 121.4(4)
C012 C014 C01F 117.5(4)
C00N C015 H01A 108.3
C00N C015 H01B 108.3
C00O C015 C00N 115.8(3)
C00O C015 H01A 108.3
C00O C015 H01B 108.3
H01A C015 H01B 107.4
C00Y C016 H016 120.0
C010 C016 C00Y 120.1(4)
C010 C016 H016 120.0
C00H C017 H017 120.0
C01I C017 C00H 120.0(4)
C01I C017 H017 120.0
C00X C018 H018 118.3
C01K C018 C00X 123.4(4)
C01K C018 H018 118.3
C00G C019 H01M 108.5
C00G C019 H01O 108.5
C00X C019 C00G 115.0(4)
C00X C019 H01M 108.5
C00X C019 H01O 108.5
H01M C019 H01O 107.5
C00V C01A H01C 119.8
C01N C01A C00V 120.4(5)
C01N C01A H01C 119.8
C00W C01B H01D 119.8
C01L C01B C00W 120.4(4)
C01L C01B H01D 119.8
N00C C01C C00G 114.1(3)
N00C C01C C00M 110.4(3)
N00C C01C C01D 106.7(3)
C00M C01C C00G 101.2(3)
C00M C01C C01D 110.8(3)
C01D C01C C00G 113.5(3)
C00S C01D C01C 115.8(3)
C00S C01D H01P 108.3
C00S C01D H01Q 108.3
C01C C01D H01P 108.3
C01C C01D H01Q 108.3
H01P C01D H01Q 107.4
C00Q C01E H01R 120.3
C00Q C01E C01H 119.4(4)
C01H C01E H01R 120.3
C00P C01F H01E 108.4
C00P C01F H01F 108.4
C014 C01F C00P 115.4(3)
C014 C01F H01E 108.4
C014 C01F H01F 108.4
H01E C01F H01F 107.5
C00U C01G H01G 118.3
C012 C01G C00U 123.3(4)
C012 C01G H01G 118.3
C01E C01H H01S 120.3
C01J C01H C01E 119.4(4)
C01J C01H H01S 120.3
C017 C01I H01I 119.9
C01N C01I C017 120.3(4)
C01N C01I H01I 119.9
C00R C01J H01T 119.5
C01H C01J C00R 121.0(4)
C01H C01J H01T 119.5
C011 C01K H01U 118.5
C018 C01K C011 122.9(4)
C018 C01K H01U 118.5
C00Z C01L H01L 119.9
C01B C01L C00Z 120.1(4)
C01B C01L H01L 119.9
C00U C01M H01H 109.5
C00U C01M H01J 109.5
C00U C01M H01K 109.5
H01H C01M H01J 109.5
H01H C01M H01K 109.5
H01J C01M H01K 109.5
C01A C01N H01N 120.1
C01I C01N C01A 119.9(4)
C01I C01N H01N 120.1
C011 C01O H01V 109.5
C011 C01O H01W 109.5
C011 C01O H01X 109.5
H01V C01O H01W 109.5
H01V C01O H01X 109.5
H01W C01O H01X 109.5
Cl02 C01P Cl04 110.5(4)
Cl02 C01P H01Z 109.6
Cl02 C01P H 109.6
Cl04 C01P H01Z 109.6
Cl04 C01P H 109.6
H01Z C01P H 108.1
Cl01 C01Q Cl03 111.1(3)
Cl01 C01Q H01Y 109.4
Cl01 C01Q HA 109.4
Cl03 C01Q H01Y 109.4
Cl03 C01Q HA 109.4
H01Y C01Q HA 108.0

loop_
_geom_bond_atom_site_label_1
_geom_bond_atom_site_label_2
_geom_bond_distance
Cl01 C01Q 1.761(5)
Cl02 C01P 1.745(7)
Cl03 C01Q 1.773(6)
Cl04 C01P 1.774(8)
O005 C00I 1.341(5)
O005 C00U 1.466(5)
O006 C00M 1.343(5)
O006 C011 1.461(5)
O007 C00I 1.200(5)
O008 C00M 1.197(5)
O009 C00F 1.225(6)
O00A C00J 1.229(5)
N00B H00B 0.8600
N00B C00F 1.354(5)
N00B C00N 1.464(5)
N00C H00C 0.8600
N00C C00J 1.345(6)
N00C C01C 1.472(4)
O00D C014 1.201(6)
O00E C00X 1.219(6)
C00F C00H 1.494(5)
C00G H00G 0.9800
C00G C011 1.520(6)
C00G C019 1.523(5)
C00G C01C 1.551(5)
C00H C00V 1.382(6)
C00H C017 1.404(5)
C00I C00N 1.549(6)
C00J C00K 1.504(5)
C00K C00L 1.394(6)
C00K C013 1.385(6)
C00L H00L 0.9300
C00L C00Y 1.389(6)
C00M C01C 1.543(6)
C00N C00P 1.546(5)
C00N C015 1.545(5)
C00O C00T 1.389(6)
C00O C00W 1.397(6)
C00O C015 1.521(5)
C00P H00P 0.9800
C00P C00U 1.531(6)
C00P C01F 1.524(6)
C00Q H00Q 0.9300
C00Q C00S 1.385(6)
C00Q C01E 1.394(6)
C00R H00R 0.9300
C00R C00S 1.395(6)
C00R C01J 1.393(6)
C00S C01D 1.522(5)
C00T H00T 0.9300
C00T C00Z 1.397(6)
C00U C01G 1.503(5)
C00U C01M 1.526(6)
C00V H00V 0.9300
C00V C01A 1.390(6)
C00W H00W 0.9300
C00W C01B 1.393(6)
C00X C018 1.462(8)
C00X C019 1.503(6)
C00Y H00Y 0.9300
C00Y C016 1.386(8)
C00Z H00Z 0.9300
C00Z C01L 1.393(6)
C010 H010 0.9300
C010 C013 1.394(6)
C010 C016 1.377(8)
C011 C01K 1.504(5)
C011 C01O 1.523(5)
C012 H012 0.9300
C012 C014 1.474(7)
C012 C01G 1.322(7)
C013 H013 0.9300
C014 C01F 1.509(5)
C015 H01A 0.9700
C015 H01B 0.9700
C016 H016 0.9300
C017 H017 0.9300
C017 C01I 1.382(7)
C018 H018 0.9300
C018 C01K 1.321(7)
C019 H01M 0.9700
C019 H01O 0.9700
C01A H01C 0.9300
C01A C01N 1.382(8)
C01B H01D 0.9300
C01B C01L 1.378(7)
C01C C01D 1.547(5)
C01D H01P 0.9700
C01D H01Q 0.9700
C01E H01R 0.9300
C01E C01H 1.396(7)
C01F H01E 0.9700
C01F H01F 0.9700
C01G H01G 0.9300
C01H H01S 0.9300
C01H C01J 1.382(8)
C01I H01I 0.9300
C01I C01N 1.381(9)
C01J H01T 0.9300
C01K H01U 0.9300
C01L H01L 0.9300
C01M H01H 0.9600
C01M H01J 0.9600
C01M H01K 0.9600
C01N H01N 0.9300
C01O H01V 0.9600
C01O H01W 0.9600
C01O H01X 0.9600
C01P H01Z 0.9700
C01P H 0.9700
C01Q H01Y 0.9700
C01Q HA 0.9700
